data_4350784
loop_
_publ_author_name
'Rajak, Sanil'
Chair,Khaoula
'Rana, Love Karan'
'Kaur, Prabhjyot'
'Maris, Thierry'
'Duong, Adam'

_publ_section_title
;
 Amidine/Amidinate Cobalt Complexes: One-Pot Synthesis, Mechanism, and
 Photocatalytic Application for Hydrogen Production
;
_journal_name_full 'Inorganic Chemistry'
_journal_page_first 14910
_journal_page_last 14919
_journal_paper_doi 10.1021/acs.inorgchem.0c01495
_journal_volume 59
_journal_year 2020
_chemical_formula_moiety 'C20 H22 Co N14, 2(Cl O4)'
_chemical_formula_sum 'C20 H22 Cl2 Co N14 O8'
_chemical_formula_weight 716.34
_chemical_name_systematic
;
bis(acetonitrile)-bis[6-(pyridin-2-yl)-1,3,5-triazine-2,4-diamine]
-cobalt diperchlorate
;
_space_group_crystal_system monoclinic
_space_group_IT_number 15
_space_group_name_Hall '-C 2yc'
_space_group_name_H-M_alt 'C 1 2/c 1'
_atom_sites_solution_hydrogens mixed
_atom_sites_solution_primary dual
_audit_creation_date 2020-03-25
_audit_creation_method
;
Olex2 1.3
(compiled 2020.02.04 svn.rd84adfe8 for OlexSys, GUI svn.r6032)
;
_cell_angle_alpha 90
_cell_angle_beta 101.8220(10)
_cell_angle_gamma 90
_cell_formula_units_Z 8
_cell_length_a 24.4834(7)
_cell_length_b 9.8021(3)
_cell_length_c 24.8817(7)
_cell_measurement_reflns_used 6906
_cell_measurement_temperature 150
_cell_measurement_theta_max 60.620
_cell_measurement_theta_min 3.857
_cell_volume 5844.7(3)
_computing_cell_refinement
;
SAINT (2013) V8.37A; Integration Software for Single Crystal Data. 
Bruker AXS Inc., Madison, WI 53719-1173.'
;
_computing_data_collection
;
APEX 2 (2013) Bruker AXS Inc., Madison, WI 53719-1173.
;
_computing_data_reduction
;
SAINT (2013) V8.37A; Integration Software for Single Crystal Data. 
Bruker AXS Inc., Madison, WI 53719-1173.'
;
_computing_molecular_graphics 'Olex2 1.3 (Dolomanov et al., 2009)'
_computing_publication_material 'Olex2 1.3 (Dolomanov et al., 2009)'
_computing_structure_refinement 'XL  (Sheldrick, 2008)'
_computing_structure_solution 'ShelXT (Sheldrick, 2015)'
_diffrn_ambient_temperature 150
_diffrn_detector 'CMOS Area detector'
_diffrn_detector_area_resol_mean 10.24
_diffrn_detector_type 'Bruker Photon 100 CMOS Detector'
_diffrn_measured_fraction_theta_full 0.994
_diffrn_measured_fraction_theta_max 0.994
_diffrn_measurement_device 'k-geometry diffractometer'
_diffrn_measurement_device_type 'Bruker Venture Metaljet'
_diffrn_measurement_method '\w and \f scans'
_diffrn_radiation_collimation 'Focusing mirrors'
_diffrn_radiation_monochromator 'Helios MX Mirror Optics'
_diffrn_radiation_probe x-ray
_diffrn_radiation_type GaK\a
_diffrn_radiation_wavelength 1.34139
_diffrn_reflns_av_unetI/netI 0.0270
_diffrn_reflns_Laue_measured_fraction_full 0.994
_diffrn_reflns_Laue_measured_fraction_max 0.994
_diffrn_reflns_limit_h_max 31
_diffrn_reflns_limit_h_min -31
_diffrn_reflns_limit_k_max 12
_diffrn_reflns_limit_k_min 0
_diffrn_reflns_limit_l_max 32
_diffrn_reflns_limit_l_min 0
_diffrn_reflns_number 6883
_diffrn_reflns_point_group_measured_fraction_full 0.994
_diffrn_reflns_point_group_measured_fraction_max 0.994
_diffrn_reflns_theta_full 53.594
_diffrn_reflns_theta_max 60.686
_diffrn_reflns_theta_min 4.408
_diffrn_source 'Metal Jet'
_diffrn_source_target Ga
_diffrn_source_type 'Gallium Liquid Metal Jet Source'
_exptl_absorpt_coefficient_mu 4.750
_exptl_absorpt_correction_T_max 0.516304
_exptl_absorpt_correction_T_min 0.309324
_exptl_absorpt_correction_type multi-scan
_exptl_absorpt_process_details
;
 TWINABS-2012/1 (Bruker,2012) was used for absorption correction.

Final HKLF 4 output contains 90636 reflections, Rint = 0.0542
 (59670 with I > 3sig(I), Rint = 0.0513)
;
_exptl_crystal_colour 'clear light red'
_exptl_crystal_colour_lustre clear
_exptl_crystal_colour_modifier light
_exptl_crystal_colour_primary red
_exptl_crystal_density_diffrn 1.628
_exptl_crystal_description block
_exptl_crystal_F_000 2920
_exptl_crystal_size_max 0.17
_exptl_crystal_size_mid 0.16
_exptl_crystal_size_min 0.1
_refine_diff_density_max 0.773
_refine_diff_density_min -0.484
_refine_diff_density_rms 0.111
_refine_ls_extinction_coef 0.00151(9)
_refine_ls_extinction_expression Fc^*^=kFc[1+0.001xFc^2^\l^3^/sin(2\q)]^-1/4^
_refine_ls_extinction_method 'SHELXL-2018/3 (Sheldrick 2018)'
_refine_ls_goodness_of_fit_ref 1.074
_refine_ls_hydrogen_treatment mixed
_refine_ls_matrix_type full
_refine_ls_number_parameters 450
_refine_ls_number_reflns 6883
_refine_ls_number_restraints 2
_refine_ls_restrained_S_all 1.074
_refine_ls_R_factor_all 0.0482
_refine_ls_R_factor_gt 0.0452
_refine_ls_shift/su_max 0.001
_refine_ls_shift/su_mean 0.000
_refine_ls_structure_factor_coef Fsqd
_refine_ls_weighting_details 'w=1/[\s^2^(Fo^2^)+(0.0780P)^2^+5.6597P] where P=(Fo^2^+2Fc^2^)/3'
_refine_ls_weighting_scheme calc
_refine_ls_wR_factor_gt 0.1251
_refine_ls_wR_factor_ref 0.1289
_reflns_Friedel_coverage 0.000
_reflns_Friedel_fraction_full .
_reflns_Friedel_fraction_max .
_reflns_number_gt 6371
_reflns_number_total 6883
_reflns_threshold_expression 'I > 2\s(I)'
_cod_data_source_file rm234.cif
_cod_data_source_block rm234
_cod_database_code 4350784

loop_
_space_group_symop_id
_space_group_symop_operation_xyz
1 'x, y, z'
2 '-x, y, -z+1/2'
3 'x+1/2, y+1/2, z'
4 '-x+1/2, y+1/2, -z+1/2'
5 '-x, -y, -z'
6 'x, -y, z-1/2'
7 '-x+1/2, -y+1/2, -z'
8 'x+1/2, -y+1/2, z-1/2'

loop_
_atom_site_label
_atom_site_type_symbol
_atom_site_fract_x
_atom_site_fract_y
_atom_site_fract_z
_atom_site_U_iso_or_equiv
_atom_site_adp_type
_atom_site_occupancy
_atom_site_site_symmetry_order
_atom_site_calc_flag
_atom_site_refinement_flags_posn
_atom_site_refinement_flags_adp
_atom_site_refinement_flags_occupancy
_atom_site_disorder_assembly
_atom_site_disorder_group
Co1 Co 0.36114(2) 0.74150(3) 0.38877(2) 0.02659(12) Uani 1 1 d . . . . .
C1 C 0.48058(10) 0.8615(2) 0.42464(9) 0.0376(5) Uani 1 1 d . . . . .
H1 H 0.466265 0.909849 0.451839 0.045 Uiso 1 1 calc R U . . .
N1 N 0.44778(8) 0.77116(18) 0.39336(7) 0.0306(4) Uani 1 1 d . . . . .
C2 C 0.53465(10) 0.8876(3) 0.41898(10) 0.0435(5) Uani 1 1 d . . . . .
H2 H 0.557181 0.950899 0.442655 0.052 Uiso 1 1 calc R U . . .
N2 N 0.38008(7) 0.59051(18) 0.33478(6) 0.0283(3) Uani 1 1 d . . . . .
N3 N 0.36302(8) 0.4146(2) 0.26720(7) 0.0351(4) Uani 1 1 d . . . . .
C3 C 0.55549(10) 0.8215(3) 0.37894(11) 0.0436(5) Uani 1 1 d . . . . .
H3 H 0.592189 0.840226 0.373935 0.052 Uiso 1 1 calc R U . . .
C4 C 0.52218(10) 0.7267(2) 0.34573(11) 0.0370(5) Uani 1 1 d . . . . .
H4 H 0.535545 0.678992 0.317772 0.044 Uiso 1 1 calc R U . . .
N4 N 0.45023(7) 0.5328(2) 0.28488(7) 0.0332(4) Uani 1 1 d . . . . .
N5 N 0.30074(9) 0.4574(2) 0.32219(9) 0.0416(5) Uani 1 1 d . . . . .
C5 C 0.46875(8) 0.7038(2) 0.35474(8) 0.0290(4) Uani 1 1 d . . . . .
C6 C 0.43084(8) 0.6021(2) 0.32226(8) 0.0283(4) Uani 1 1 d . . . . .
N6 N 0.42713(10) 0.3829(2) 0.21300(8) 0.0428(5) Uani 1 1 d . . . . .
C7 C 0.34884(9) 0.4871(2) 0.30774(8) 0.0309(4) Uani 1 1 d . . . . .
N7 N 0.36693(7) 0.61948(18) 0.45917(7) 0.0288(3) Uani 1 1 d . . . . .
N8 N 0.27510(7) 0.7020(2) 0.39133(7) 0.0321(4) Uani 1 1 d . . . . .
C8 C 0.41271(9) 0.4446(2) 0.25530(8) 0.0341(4) Uani 1 1 d . . . . .
N9 N 0.17565(8) 0.7332(2) 0.36848(8) 0.0339(4) Uani 1 1 d . . . . .
C9 C 0.41449(9) 0.5744(2) 0.49054(9) 0.0347(4) Uani 1 1 d . . . . .
H9 H 0.448592 0.591463 0.479148 0.042 Uiso 1 1 calc R U . . .
N10 N 0.21925(7) 0.62806(18) 0.45358(7) 0.0298(3) Uani 1 1 d . . . . .
C10 C 0.41588(10) 0.5038(3) 0.53907(9) 0.0396(5) Uani 1 1 d . . . . .
H10 H 0.450372 0.472719 0.560317 0.048 Uiso 1 1 calc R U . . .
N11 N 0.23065(11) 0.7959(4) 0.30924(11) 0.0724(10) Uani 1 1 d . . . . .
C11 C 0.36676(10) 0.4791(3) 0.55615(9) 0.0396(5) Uani 1 1 d . . . . .
H11 H 0.366942 0.432075 0.589578 0.048 Uiso 1 1 calc R U . . .
C12 C 0.31659(9) 0.5243(2) 0.52352(8) 0.0337(4) Uani 1 1 d . . . . .
H12 H 0.282036 0.507845 0.534101 0.040 Uiso 1 1 calc R U . . .
N12 N 0.12479(8) 0.6623(2) 0.43100(8) 0.0374(4) Uani 1 1 d . . . . .
C13 C 0.31843(8) 0.5937(2) 0.47542(8) 0.0287(4) Uani 1 1 d . . . . .
N13 N 0.35423(9) 0.9272(2) 0.43622(8) 0.0402(4) Uani 1 1 d . . . . .
C14 C 0.26719(8) 0.6448(2) 0.43824(7) 0.0277(4) Uani 1 1 d . . . . .
N14 N 0.35147(9) 0.8807(2) 0.32142(8) 0.0410(4) Uani 1 1 d D . . . .
C15 C 0.22667(10) 0.7450(3) 0.35720(10) 0.0387(5) Uani 1 1 d . . . . .
C16 C 0.17417(9) 0.6757(2) 0.41682(8) 0.0301(4) Uani 1 1 d . . . . .
C17 C 0.34600(11) 1.0372(3) 0.44660(11) 0.0457(5) Uani 1 1 d . . . . .
C18 C 0.33621(17) 1.1769(4) 0.46111(18) 0.0788(11) Uani 1 1 d . . . . .
H18A H 0.306354 1.216331 0.433111 0.118 Uiso 1 1 calc R U . . .
H18B H 0.370461 1.230131 0.463214 0.118 Uiso 1 1 calc R U . . .
H18C H 0.325189 1.178691 0.496806 0.118 Uiso 1 1 calc R U . . .
Cl2 Cl -0.02781(3) 0.74701(6) 0.39976(2) 0.04092(16) Uani 1 1 d . . . . .
O5 O 0.01412(10) 0.7571(2) 0.36698(9) 0.0623(6) Uani 1 1 d . . . . .
O6 O -0.07200(11) 0.6612(3) 0.37279(11) 0.0812(8) Uani 1 1 d . . . . .
O7 O -0.00232(11) 0.6878(2) 0.45136(8) 0.0607(6) Uani 1 1 d . . . . .
O8 O -0.04789(11) 0.8784(3) 0.40838(11) 0.0730(7) Uani 1 1 d . . . . .
O1 O 0.20176(14) 0.3411(4) 0.36202(14) 0.1046(12) Uani 1 1 d . . . . .
Cl1 Cl 0.19718(3) 0.21560(8) 0.33346(3) 0.05395(19) Uani 1 1 d . . . . .
O2 O 0.22695(10) 0.2243(2) 0.29007(9) 0.0622(6) Uani 1 1 d . . . . .
O3 O 0.22146(17) 0.1115(5) 0.36988(16) 0.1393(17) Uani 1 1 d . . . . .
O4 O 0.14077(10) 0.1830(3) 0.31281(12) 0.0829(8) Uani 1 1 d . . . . .
H5A H 0.2926(13) 0.493(3) 0.3486(13) 0.048(8) Uiso 1 1 d . . . . .
H12A H 0.1235(13) 0.642(3) 0.4658(12) 0.045(8) Uiso 1 1 d . . . . .
H12B H 0.0920(18) 0.694(4) 0.4119(15) 0.070(11) Uiso 1 1 d . . . . .
H5B H 0.2790(13) 0.398(3) 0.3026(12) 0.045(8) Uiso 1 1 d . . . . .
H11A H 0.200(2) 0.828(5) 0.2885(17) 0.083(12) Uiso 1 1 d . . . . .
H6A H 0.4585(13) 0.407(3) 0.2051(11) 0.041(7) Uiso 1 1 d . . . . .
H6B H 0.4020(15) 0.347(4) 0.1904(13) 0.055(9) Uiso 1 1 d . . . . .
H11B H 0.262(2) 0.805(6) 0.304(2) 0.104(16) Uiso 1 1 d . . . . .
C19A C 0.3456(6) 0.9679(15) 0.2926(6) 0.0513(14) Uani 0.337(10) 1 d D . P A 1
C20A C 0.3404(10) 1.0771(15) 0.2538(6) 0.099(3) Uani 0.337(10) 1 d D . P A 1
H20A H 0.347960 1.042919 0.219037 0.148 Uiso 0.337(10) 1 calc R U P A 1
H20B H 0.367290 1.149068 0.268116 0.148 Uiso 0.337(10) 1 calc R U P A 1
H20C H 0.302495 1.114275 0.247675 0.148 Uiso 0.337(10) 1 calc R U P A 1
C20B C 0.3836(5) 1.0477(8) 0.2512(3) 0.099(3) Uani 0.663(10) 1 d D . P A 2
H20D H 0.355108 1.050787 0.217207 0.148 Uiso 0.663(10) 1 calc R U P A 2
H20E H 0.418926 1.015646 0.243007 0.148 Uiso 0.663(10) 1 calc R U P A 2
H20F H 0.388737 1.139219 0.267277 0.148 Uiso 0.663(10) 1 calc R U P A 2
C19B C 0.3657(3) 0.9541(7) 0.2902(3) 0.0513(14) Uani 0.663(10) 1 d D . P A 2

loop_
_atom_site_aniso_label
_atom_site_aniso_U_11
_atom_site_aniso_U_22
_atom_site_aniso_U_33
_atom_site_aniso_U_23
_atom_site_aniso_U_13
_atom_site_aniso_U_12
Co1 0.02402(17) 0.03166(18) 0.02506(17) 0.00080(10) 0.00728(11) -0.00017(10)
C1 0.0359(11) 0.0379(11) 0.0375(11) -0.0039(9) 0.0039(8) -0.0046(9)
N1 0.0278(9) 0.0330(9) 0.0303(8) 0.0009(6) 0.0048(7) -0.0034(7)
C2 0.0328(11) 0.0410(12) 0.0529(13) -0.0060(10) -0.0005(9) -0.0092(10)
N2 0.0253(8) 0.0327(8) 0.0276(7) -0.0015(6) 0.0071(6) -0.0022(7)
N3 0.0317(9) 0.0404(10) 0.0343(8) -0.0077(7) 0.0091(7) -0.0056(8)
C3 0.0264(10) 0.0423(13) 0.0619(15) 0.0013(11) 0.0089(9) -0.0064(9)
C4 0.0275(11) 0.0383(11) 0.0460(12) 0.0001(9) 0.0095(9) -0.0025(9)
N4 0.0275(8) 0.0412(10) 0.0328(8) -0.0031(7) 0.0104(6) -0.0024(7)
N5 0.0342(10) 0.0498(12) 0.0449(11) -0.0153(9) 0.0176(8) -0.0143(9)
C5 0.0246(9) 0.0319(10) 0.0306(9) 0.0030(8) 0.0057(7) -0.0017(8)
C6 0.0249(9) 0.0324(10) 0.0284(9) 0.0021(7) 0.0072(7) -0.0010(7)
N6 0.0372(11) 0.0545(12) 0.0388(10) -0.0127(9) 0.0131(8) -0.0041(10)
C7 0.0281(10) 0.0343(10) 0.0307(9) -0.0026(8) 0.0071(7) -0.0039(8)
N7 0.0277(8) 0.0311(8) 0.0280(7) 0.0005(6) 0.0062(6) 0.0012(7)
N8 0.0259(8) 0.0431(10) 0.0281(8) 0.0043(7) 0.0073(6) 0.0026(7)
C8 0.0312(10) 0.0397(11) 0.0319(9) -0.0034(8) 0.0076(8) 0.0003(9)
N9 0.0266(9) 0.0441(10) 0.0313(9) 0.0022(7) 0.0068(7) 0.0023(7)
C9 0.0290(10) 0.0374(11) 0.0378(10) 0.0028(8) 0.0074(8) 0.0020(8)
N10 0.0280(8) 0.0335(8) 0.0291(8) -0.0006(6) 0.0084(6) -0.0032(7)
C10 0.0344(11) 0.0423(12) 0.0396(11) 0.0089(9) 0.0018(8) 0.0047(9)
N11 0.0292(11) 0.142(3) 0.0489(13) 0.0484(17) 0.0135(10) 0.0180(15)
C11 0.0421(12) 0.0410(12) 0.0346(10) 0.0099(9) 0.0053(9) 0.0002(10)
C12 0.0324(10) 0.0358(10) 0.0336(10) 0.0033(8) 0.0085(8) -0.0023(8)
N12 0.0276(9) 0.0489(11) 0.0368(9) 0.0042(8) 0.0095(7) -0.0026(8)
C13 0.0290(10) 0.0299(9) 0.0273(9) -0.0010(7) 0.0061(7) -0.0003(7)
N13 0.0418(11) 0.0410(11) 0.0402(10) -0.0023(8) 0.0139(8) 0.0007(8)
C14 0.0271(9) 0.0303(9) 0.0263(8) -0.0029(7) 0.0068(7) -0.0014(7)
N14 0.0416(11) 0.0409(10) 0.0405(10) 0.0083(8) 0.0086(8) 0.0048(9)
C15 0.0284(11) 0.0566(14) 0.0317(11) 0.0073(9) 0.0075(9) 0.0052(9)
C16 0.0281(9) 0.0329(10) 0.0301(9) -0.0038(7) 0.0077(7) -0.0027(8)
C17 0.0438(13) 0.0454(14) 0.0476(13) -0.0052(10) 0.0085(10) 0.0020(11)
C18 0.073(2) 0.0502(18) 0.108(3) -0.0278(19) 0.006(2) 0.0109(17)
Cl2 0.0354(3) 0.0464(3) 0.0407(3) 0.0062(2) 0.0073(2) 0.0010(2)
O5 0.0484(12) 0.0898(17) 0.0522(12) 0.0166(10) 0.0184(10) 0.0104(10)
O6 0.0628(15) 0.096(2) 0.0779(15) -0.0062(14) -0.0025(12) -0.0280(14)
O7 0.0796(16) 0.0572(12) 0.0430(10) 0.0093(9) 0.0069(9) 0.0034(11)
O8 0.0763(16) 0.0605(14) 0.0857(15) 0.0089(12) 0.0246(12) 0.0251(12)
O1 0.088(2) 0.130(3) 0.113(2) -0.069(2) 0.0607(17) -0.053(2)
Cl1 0.0454(4) 0.0716(4) 0.0480(3) -0.0021(3) 0.0170(3) -0.0208(3)
O2 0.0626(14) 0.0741(14) 0.0565(12) -0.0149(10) 0.0276(10) -0.0282(11)
O3 0.108(3) 0.190(4) 0.120(3) 0.091(3) 0.025(2) 0.004(3)
O4 0.0472(13) 0.103(2) 0.1025(19) -0.0379(17) 0.0250(12) -0.0274(14)
C19A 0.057(4) 0.050(2) 0.0430(16) 0.0044(16) 0.001(3) 0.001(3)
C20A 0.162(9) 0.071(4) 0.063(3) 0.019(3) 0.027(5) -0.023(5)
C20B 0.162(9) 0.071(4) 0.063(3) 0.019(3) 0.027(5) -0.023(5)
C19B 0.057(4) 0.050(2) 0.0430(16) 0.0044(16) 0.001(3) 0.001(3)

loop_
_atom_type_symbol
_atom_type_description
_atom_type_scat_dispersion_real
_atom_type_scat_dispersion_imag
_atom_type_scat_source
C C 0.0140 0.0070 'International Tables Vol C Tables 4.2.6.8 and 6.1.1.4'
H H 0.0000 0.0000 'International Tables Vol C Tables 4.2.6.8 and 6.1.1.4'
Cl Cl 0.3280 0.5430 'International Tables Vol C Tables 4.2.6.8 and 6.1.1.4'
Co Co -0.6630 2.9050 'International Tables Vol C Tables 4.2.6.8 and 6.1.1.4'
N N 0.0250 0.0140 'International Tables Vol C Tables 4.2.6.8 and 6.1.1.4'
O O 0.0390 0.0250 'International Tables Vol C Tables 4.2.6.8 and 6.1.1.4'

loop_
_geom_angle_atom_site_label_1
_geom_angle_atom_site_label_2
_geom_angle_atom_site_label_3
_geom_angle
_geom_angle_site_symmetry_1
_geom_angle_site_symmetry_3
N1 Co1 N8 174.71(7) . .
N1 Co1 N13 92.51(8) . .
N1 Co1 N14 84.46(8) . .
N2 Co1 N1 77.46(7) . .
N2 Co1 N8 103.66(7) . .
N2 Co1 N13 166.88(7) . .
N2 Co1 N14 87.26(7) . .
N7 Co1 N1 97.89(7) . .
N7 Co1 N2 98.34(7) . .
N7 Co1 N8 76.86(7) . .
N7 Co1 N13 91.33(7) . .
N7 Co1 N14 174.27(7) . .
N8 Co1 N13 87.10(8) . .
N14 Co1 N8 100.72(8) . .
N14 Co1 N13 83.32(8) . .
N1 C1 H1 118.7 . .
N1 C1 C2 122.5(2) . .
C2 C1 H1 118.7 . .
C1 N1 Co1 126.75(16) . .
C1 N1 C5 117.94(19) . .
C5 N1 Co1 114.60(14) . .
C1 C2 H2 120.3 . .
C3 C2 C1 119.5(2) . .
C3 C2 H2 120.3 . .
C6 N2 Co1 114.92(13) . .
C6 N2 C7 113.57(17) . .
C7 N2 Co1 131.39(14) . .
C7 N3 C8 115.95(18) . .
C2 C3 H3 120.4 . .
C2 C3 C4 119.2(2) . .
C4 C3 H3 120.4 . .
C3 C4 H4 121.0 . .
C5 C4 C3 117.9(2) . .
C5 C4 H4 121.0 . .
C6 N4 C8 114.10(18) . .
C7 N5 H5A 120(2) . .
C7 N5 H5B 118(2) . .
H5A N5 H5B 122(3) . .
N1 C5 C4 122.9(2) . .
N1 C5 C6 115.44(18) . .
C4 C5 C6 121.65(19) . .
N2 C6 C5 115.75(17) . .
N4 C6 N2 127.13(19) . .
N4 C6 C5 117.12(18) . .
C8 N6 H6A 116.7(19) . .
C8 N6 H6B 117(2) . .
H6A N6 H6B 123(3) . .
N3 C7 N2 124.19(19) . .
N5 C7 N2 117.87(19) . .
N5 C7 N3 117.93(19) . .
C9 N7 Co1 125.20(15) . .
C9 N7 C13 118.43(18) . .
C13 N7 Co1 116.20(13) . .
C14 N8 Co1 114.59(13) . .
C14 N8 C15 113.86(18) . .
C15 N8 Co1 130.60(15) . .
N3 C8 N4 124.13(19) . .
N6 C8 N3 118.5(2) . .
N6 C8 N4 117.4(2) . .
C16 N9 C15 115.05(19) . .
N7 C9 H9 118.8 . .
N7 C9 C10 122.4(2) . .
C10 C9 H9 118.8 . .
C14 N10 C16 114.20(17) . .
C9 C10 H10 120.3 . .
C11 C10 C9 119.3(2) . .
C11 C10 H10 120.3 . .
C15 N11 H11A 117(3) . .
C15 N11 H11B 115(4) . .
H11A N11 H11B 126(4) . .
C10 C11 H11 120.5 . .
C10 C11 C12 118.9(2) . .
C12 C11 H11 120.5 . .
C11 C12 H12 120.8 . .
C13 C12 C11 118.5(2) . .
C13 C12 H12 120.8 . .
C16 N12 H12A 119(2) . .
C16 N12 H12B 126(2) . .
H12A N12 H12B 112(3) . .
N7 C13 C12 122.36(18) . .
N7 C13 C14 115.56(17) . .
C12 C13 C14 122.08(18) . .
C17 N13 Co1 161.1(2) . .
N8 C14 C13 115.34(17) . .
N10 C14 N8 126.83(18) . .
N10 C14 C13 117.82(17) . .
C19A N14 Co1 168.8(9) . .
C19B N14 Co1 156.8(4) . .
N9 C15 N8 124.5(2) . .
N11 C15 N8 117.5(2) . .
N11 C15 N9 117.9(2) . .
N9 C16 N10 125.53(19) . .
N12 C16 N9 118.25(19) . .
N12 C16 N10 116.22(18) . .
N13 C17 C18 178.7(3) . .
C17 C18 H18A 109.5 . .
C17 C18 H18B 109.5 . .
C17 C18 H18C 109.5 . .
H18A C18 H18B 109.5 . .
H18A C18 H18C 109.5 . .
H18B C18 H18C 109.5 . .
O6 Cl2 O5 109.53(16) . .
O6 Cl2 O7 109.44(16) . .
O7 Cl2 O5 107.80(14) . .
O8 Cl2 O5 109.58(15) . .
O8 Cl2 O6 110.83(18) . .
O8 Cl2 O7 109.61(15) . .
O1 Cl1 O2 109.20(16) . .
O3 Cl1 O1 109.1(3) . .
O3 Cl1 O2 108.4(2) . .
O4 Cl1 O1 110.60(19) . .
O4 Cl1 O2 110.68(16) . .
O4 Cl1 O3 108.8(2) . .
N14 C19A C20A 176.6(15) . .
C19A C20A H20A 109.5 . .
C19A C20A H20B 109.5 . .
C19A C20A H20C 109.5 . .
H20A C20A H20B 109.5 . .
H20A C20A H20C 109.5 . .
H20B C20A H20C 109.5 . .
H20D C20B H20E 109.5 . .
H20D C20B H20F 109.5 . .
H20E C20B H20F 109.5 . .
C19B C20B H20D 109.5 . .
C19B C20B H20E 109.5 . .
C19B C20B H20F 109.5 . .
N14 C19B C20B 179.4(7) . .

loop_
_geom_bond_atom_site_label_1
_geom_bond_atom_site_label_2
_geom_bond_distance
_geom_bond_site_symmetry_2
Co1 N1 2.1209(19) .
Co1 N2 2.1132(17) .
Co1 N7 2.1018(17) .
Co1 N8 2.1556(18) .
Co1 N13 2.195(2) .
Co1 N14 2.1364(19) .
C1 H1 0.9500 .
C1 N1 1.334(3) .
C1 C2 1.383(3) .
N1 C5 1.351(3) .
C2 H2 0.9500 .
C2 C3 1.372(4) .
N2 C6 1.346(2) .
N2 C7 1.362(3) .
N3 C7 1.336(3) .
N3 C8 1.342(3) .
C3 H3 0.9500 .
C3 C4 1.391(3) .
C4 H4 0.9500 .
C4 C5 1.390(3) .
N4 C6 1.316(3) .
N4 C8 1.362(3) .
N5 C7 1.332(3) .
N5 H5A 0.81(3) .
N5 H5B 0.87(3) .
C5 C6 1.484(3) .
N6 C8 1.323(3) .
N6 H6A 0.86(3) .
N6 H6B 0.82(4) .
N7 C9 1.337(3) .
N7 C13 1.354(3) .
N8 C14 1.344(3) .
N8 C15 1.376(3) .
N9 C15 1.340(3) .
N9 C16 1.336(3) .
C9 H9 0.9500 .
C9 C10 1.386(3) .
N10 C14 1.317(3) .
N10 C16 1.364(3) .
C10 H10 0.9500 .
C10 C11 1.376(3) .
N11 C15 1.315(3) .
N11 H11A 0.87(5) .
N11 H11B 0.81(6) .
C11 H11 0.9500 .
C11 C12 1.399(3) .
C12 H12 0.9500 .
C12 C13 1.385(3) .
N12 C16 1.333(3) .
N12 H12A 0.89(3) .
N12 H12B 0.90(4) .
C13 C14 1.485(3) .
N13 C17 1.136(3) .
N14 C19A 1.106(11) .
N14 C19B 1.164(6) .
C17 C18 1.448(4) .
C18 H18A 0.9800 .
C18 H18B 0.9800 .
C18 H18C 0.9800 .
Cl2 O5 1.439(2) .
Cl2 O6 1.425(2) .
Cl2 O7 1.430(2) .
Cl2 O8 1.410(2) .
O1 Cl1 1.413(3) .
Cl1 O2 1.424(2) .
Cl1 O3 1.413(4) .
Cl1 O4 1.408(2) .
C19A C20A 1.430(13) .
C20A H20A 0.9800 .
C20A H20B 0.9800 .
C20A H20C 0.9800 .
C20B H20D 0.9800 .
C20B H20E 0.9800 .
C20B H20F 0.9800 .
C20B C19B 1.466(7) .

loop_
_geom_hbond_atom_site_label_D
_geom_hbond_atom_site_label_H
_geom_hbond_atom_site_label_A
_geom_hbond_distance_DH
_geom_hbond_distance_HA
_geom_hbond_distance_DA
_geom_hbond_angle_DHA
_geom_hbond_site_symmetry_A
_geom_hbond_publ_flag
C1 H1 O7 0.95 2.57 3.060(3) 112.1 7_566 yes
C4 H4 O4 0.95 2.60 3.203(3) 121.3 3 yes
C18 H18A O3 0.98 2.55 3.293(6) 132.4 1_565 yes
N5 H5A N8 0.81(3) 2.38(3) 3.090(3) 147(3) . yes
N12 H12A N13 0.89(3) 2.48(3) 3.355(3) 165(3) 7_566 yes
N12 H12B O5 0.90(4) 2.10(4) 2.996(3) 177(4) . yes
N5 H5B O2 0.87(3) 2.11(3) 2.920(3) 155(3) . yes
N11 H11A N3 0.87(5) 2.04(5) 2.906(3) 171(4) 4 yes
N6 H6A N4 0.86(3) 2.52(3) 3.333(3) 158(2) 2_655 yes
N6 H6A O5 0.86(3) 2.51(3) 2.954(3) 112(2) 4_545 yes
N6 H6B N9 0.82(4) 2.42(4) 3.241(3) 174(3) 4_545 yes
N11 H11B N14 0.81(6) 2.26(6) 3.028(4) 157(5) . yes
N11 H11B O2 0.81(6) 2.54(5) 2.954(4) 113(4) 4 yes

loop_
_geom_torsion_atom_site_label_1
_geom_torsion_atom_site_label_2
_geom_torsion_atom_site_label_3
_geom_torsion_atom_site_label_4
_geom_torsion
_geom_torsion_site_symmetry_1
_geom_torsion_site_symmetry_2
_geom_torsion_site_symmetry_3
_geom_torsion_site_symmetry_4
Co1 N1 C5 C4 169.79(17) . . . .
Co1 N1 C5 C6 -10.5(2) . . . .
Co1 N2 C6 N4 -171.01(17) . . . .
Co1 N2 C6 C5 9.4(2) . . . .
Co1 N2 C7 N3 167.26(16) . . . .
Co1 N2 C7 N5 -11.9(3) . . . .
Co1 N7 C9 C10 174.46(17) . . . .
Co1 N7 C13 C12 -174.59(16) . . . .
Co1 N7 C13 C14 5.3(2) . . . .
Co1 N8 C14 N10 169.68(16) . . . .
Co1 N8 C14 C13 -11.6(2) . . . .
Co1 N8 C15 N9 -167.74(18) . . . .
Co1 N8 C15 N11 15.2(4) . . . .
C1 N1 C5 C4 -1.3(3) . . . .
C1 N1 C5 C6 178.47(18) . . . .
C1 C2 C3 C4 -1.7(4) . . . .
N1 C1 C2 C3 1.7(4) . . . .
N1 C5 C6 N2 0.7(3) . . . .
N1 C5 C6 N4 -178.86(18) . . . .
C2 C1 N1 Co1 -170.09(18) . . . .
C2 C1 N1 C5 -0.3(3) . . . .
C2 C3 C4 C5 0.3(4) . . . .
C3 C4 C5 N1 1.2(3) . . . .
C3 C4 C5 C6 -178.5(2) . . . .
C4 C5 C6 N2 -179.5(2) . . . .
C4 C5 C6 N4 0.9(3) . . . .
C6 N2 C7 N3 -8.6(3) . . . .
C6 N2 C7 N5 172.2(2) . . . .
C6 N4 C8 N3 -9.0(3) . . . .
C6 N4 C8 N6 172.6(2) . . . .
C7 N2 C6 N4 5.6(3) . . . .
C7 N2 C6 C5 -173.97(17) . . . .
C7 N3 C8 N4 6.3(3) . . . .
C7 N3 C8 N6 -175.3(2) . . . .
N7 C9 C10 C11 -0.3(4) . . . .
N7 C13 C14 N8 4.4(3) . . . .
N7 C13 C14 N10 -176.78(17) . . . .
C8 N3 C7 N2 3.2(3) . . . .
C8 N3 C7 N5 -177.7(2) . . . .
C8 N4 C6 N2 2.6(3) . . . .
C8 N4 C6 C5 -177.86(18) . . . .
C9 N7 C13 C12 0.9(3) . . . .
C9 N7 C13 C14 -179.13(18) . . . .
C9 C10 C11 C12 1.0(4) . . . .
C10 C11 C12 C13 -0.7(3) . . . .
C11 C12 C13 N7 -0.3(3) . . . .
C11 C12 C13 C14 179.8(2) . . . .
C12 C13 C14 N8 -175.7(2) . . . .
C12 C13 C14 N10 3.2(3) . . . .
C13 N7 C9 C10 -0.6(3) . . . .
C14 N8 C15 N9 0.3(4) . . . .
C14 N8 C15 N11 -176.7(3) . . . .
C14 N10 C16 N9 1.1(3) . . . .
C14 N10 C16 N12 -179.22(19) . . . .
C15 N8 C14 N10 -0.4(3) . . . .
C15 N8 C14 C13 178.36(19) . . . .
C15 N9 C16 N10 -1.1(3) . . . .
C15 N9 C16 N12 179.2(2) . . . .
C16 N9 C15 N8 0.3(4) . . . .
C16 N9 C15 N11 177.4(3) . . . .
C16 N10 C14 N8 -0.3(3) . . . .
C16 N10 C14 C13 -178.96(18) . . . .

_cod_database_fobs_code 4350784
